data_7063998
loop_
_publ_author_name
'Azam, Sahil'
'Dutta, Subhajit'
'Hui, Sayani'
'Jana, Narayan Ch.'
'Bagh, Bidraha'
'Mahata, Partha'
'Mondal, Sudip Kumar'

_publ_section_title
;
 Selective detection of an organophosphorus pesticide using a pH-sensitive
 metal--organic compound containing a cobalt(ii) ion
;
_journal_issue 40
_journal_name_full 'New Journal of Chemistry'
_journal_page_first 17730
_journal_page_last 17742
_journal_paper_doi 10.1039/D5NJ02157J
_journal_volume 49
_journal_year 2025
_chemical_formula_moiety 'C20 H14 Co O10'
_chemical_formula_sum 'C20 H14 Co O10'
_chemical_formula_weight 473.24
_space_group_crystal_system triclinic
_space_group_IT_number 2
_space_group_name_Hall '-P 1'
_space_group_name_H-M_alt 'P -1'
_atom_sites_solution_hydrogens mixed
_atom_sites_solution_primary dual
_audit_creation_date 2025-04-08
_audit_creation_method
;
Olex2 1.5
(compiled 2024.02.16 svn.r378c4104 for OlexSys, GUI svn.r6928)
;
_audit_update_record
;
2025-04-08 deposited with the CCDC.	2025-09-10 downloaded from the CCDC.
;
_cell_angle_alpha 86.102(2)
_cell_angle_beta 89.671(2)
_cell_angle_gamma 65.634(2)
_cell_formula_units_Z 1
_cell_length_a 6.66980(10)
_cell_length_b 6.9395(2)
_cell_length_c 10.3982(2)
_cell_measurement_reflns_used 5932
_cell_measurement_temperature 293(2)
_cell_measurement_theta_max 77.5310
_cell_measurement_theta_min 4.2450
_cell_volume 437.267(18)
_computing_cell_refinement 'CrysAlisPro 1.171.42.89a (Rigaku OD, 2023)'
_computing_data_collection 'CrysAlisPro 1.171.42.89a (Rigaku OD, 2023)'
_computing_data_reduction 'CrysAlisPro 1.171.42.89a (Rigaku OD, 2023)'
_computing_molecular_graphics 'Olex2 1.5 (Dolomanov et al., 2009)'
_computing_publication_material 'Olex2 1.5 (Dolomanov et al., 2009)'
_computing_structure_refinement 'SHELXL 2016/6 (Sheldrick, 2015)'
_computing_structure_solution 'SHELXT  (Sheldrick, 2015)'
_diffrn_ambient_temperature 293(2)
_diffrn_detector_area_resol_mean 5.8140
_diffrn_detector_type 'Pilatus 200K'
_diffrn_measured_fraction_theta_full 0.989
_diffrn_measured_fraction_theta_max 0.957
_diffrn_measurement_details
;
List of Runs (angles in degrees, time in seconds):

  # Type    Start    End  Width  t~exp~   \w     \q     \k     \f   Frames
#--------------------------------------------------------------------------
  1  \w   -106.00 -35.00   0.50    1.07    --  -38.50 -31.00  60.00  142
  2  \w    -19.00  53.00   0.50    1.07    --   49.31 -31.00  60.00  144
  3  \w     46.00 117.00   0.50    1.07    --   49.31  31.00-139.00  142
  4  \w     39.00 110.00   0.50    3.93    --  106.83 -31.00  60.00  142
  5  \w    104.00 175.00   0.50    3.93    --  106.83  31.00-139.00  142
  6  \w    -42.00  30.00   0.50    1.07    --  -38.50  31.00-139.00  144
  7  \w    -50.00  24.00   0.50    1.07    --  -38.50  57.00 -60.00  148
  8  \w    -50.00  24.00   0.50    1.07    --  -38.50  57.00-120.00  148
  9  \w     28.00  98.00   0.50    1.07    --   49.31-125.00  60.00  140
 10  \w     39.00 115.00   0.50    3.93    --  106.83 -15.00-150.00  152
 11  \w     44.00 112.00   0.50    3.93    --  106.83-125.00 120.00  136
 12  \w     44.00 112.00   0.50    3.93    --  106.83-125.00  30.00  136
 13  \w     94.00 170.00   0.50    3.93    --  106.83  61.00-120.00  152
 14  \w     44.00 120.00   0.50    3.93    --  106.83 -61.00  90.00  152
 15  \w     42.00 111.00   0.50    3.93    --  106.83 -45.00-120.00  138
 16  \w     44.00 120.00   0.50    3.93    --  106.83 -61.00 -30.00  152
 17  \w     99.00 175.00   0.50    3.93    --  106.83  15.00  30.00  152
 18  \w     39.00 106.00   0.50    3.93    --  106.83 -94.00-150.00  134
 19  \w    102.00 171.00   0.50    3.93    --  106.83  45.00-180.00  138
 20  \w     39.00 106.00   0.50    3.93    --  106.83 -94.00-180.00  134
 21  \w     44.00 120.00   0.50    3.93    --  106.83 -61.00-180.00  152
 22  \w     38.00 112.00   0.50    1.07    --   49.31  57.00  90.00  148
 23  \w     38.00 112.00   0.50    1.07    --   49.31  57.00 150.00  148
 24  \w     38.00 112.00   0.50    1.07    --   49.31  57.00 -30.00  148
 25  \w     38.00 112.00   0.50    1.07    --   49.31  57.00-120.00  148
 26  \w     38.00 112.00   0.50    1.07    --   49.31  57.00 -90.00  148
 27  \w     38.00 112.00   0.50    1.07    --   49.31  57.00 120.00  148
 28  \w     38.00 112.00   0.50    1.07    --   49.31  57.00  30.00  148
 29  \w     94.00 170.00   0.50    3.93    --  106.83  61.00 150.00  152
 30  \w     99.00 175.00   0.50    3.93    --  106.83  15.00 120.00  152
 31  \w     94.00 170.00   0.50    3.93    --  106.83  61.00 -30.00  152
 32  \w    104.00 175.00   0.50    3.93    --  106.83  30.00 -60.00  142
 33  \w    102.00 171.00   0.50    3.93    --  106.83  45.00  60.00  138
;
_diffrn_measurement_device 'four-circle diffractometer'
_diffrn_measurement_device_type 'SuperNova, Dual, Cu at home/near, Pilatus 200K'
_diffrn_measurement_method '\w scans'
_diffrn_radiation_type CuK\a
_diffrn_radiation_wavelength 1.54184
_diffrn_reflns_av_R_equivalents 0.0276
_diffrn_reflns_av_unetI/netI 0.0184
_diffrn_reflns_Laue_measured_fraction_full 0.989
_diffrn_reflns_Laue_measured_fraction_max 0.957
_diffrn_reflns_limit_h_max 8
_diffrn_reflns_limit_h_min -8
_diffrn_reflns_limit_k_max 8
_diffrn_reflns_limit_k_min -8
_diffrn_reflns_limit_l_max 12
_diffrn_reflns_limit_l_min -11
_diffrn_reflns_number 6795
_diffrn_reflns_point_group_measured_fraction_full 0.989
_diffrn_reflns_point_group_measured_fraction_max 0.957
_diffrn_reflns_theta_full 67.684
_diffrn_reflns_theta_max 77.766
_diffrn_reflns_theta_min 4.263
_exptl_absorpt_coefficient_mu 8.289
_exptl_absorpt_correction_T_max 1.00000
_exptl_absorpt_correction_T_min 0.48659
_exptl_absorpt_correction_type multi-scan
_exptl_absorpt_process_details
;
CrysAlisPro 1.171.42.89a (Rigaku Oxford Diffraction, 2023)
Empirical absorption correction using spherical harmonics,
implemented in SCALE3 ABSPACK scaling algorithm.
;
_exptl_crystal_colour 'light pink'
_exptl_crystal_density_diffrn 1.797
_exptl_crystal_description block
_exptl_crystal_F_000 241
_exptl_crystal_size_max 0.2
_exptl_crystal_size_mid 0.2
_exptl_crystal_size_min 0.1
_refine_diff_density_max 0.194
_refine_diff_density_min -0.363
_refine_diff_density_rms 0.050
_refine_ls_extinction_method none
_refine_ls_goodness_of_fit_ref 1.090
_refine_ls_hydrogen_treatment mixed
_refine_ls_matrix_type full
_refine_ls_number_parameters 148
_refine_ls_number_reflns 1793
_refine_ls_number_restraints 4
_refine_ls_restrained_S_all 1.089
_refine_ls_R_factor_all 0.0264
_refine_ls_R_factor_gt 0.0260
_refine_ls_shift/su_max 0.001
_refine_ls_shift/su_mean 0.000
_refine_ls_structure_factor_coef Fsqd
_refine_ls_weighting_details 'w=1/[\s^2^(Fo^2^)+(0.0403P)^2^+0.1523P] where P=(Fo^2^+2Fc^2^)/3'
_refine_ls_weighting_scheme calc
_refine_ls_wR_factor_gt 0.0708
_refine_ls_wR_factor_ref 0.0718
_reflns_Friedel_coverage 0.000
_reflns_number_gt 1789
_reflns_number_total 1793
_reflns_threshold_expression 'I > 2\s(I)'
_cod_data_source_file d5nj02157j1.cif
_cod_data_source_block sart-41_auto
_cod_depositor_comments 'Adding full bibliography for 7063998.cif.'
_cod_database_code 7063998
_shelx_shelxl_version_number 2016/6
_shelx_space_group_comment
;
The symmetry employed for this shelxl refinement is uniquely defined
by the following loop, which should always be used as a source of
symmetry information in preference to the above space-group names.
They are only intended as comments.
;
_shelx_estimated_absorpt_t_max 0.491
_shelx_estimated_absorpt_t_min 0.288
_olex2_refinement_description
;
1. Fixed Uiso
 At 1.2 times of:
  All C(H) groups
 At 1.5 times of:
  All O(H,H) groups
2. Restrained distances
 O5-H5A = O5-H5B
 0.85 with sigma of 0.02
 H5A-H5B
 1.34 with sigma of 0.04
 Co1-H5A \\sim Co1-H5B
 with sigma of 0.02
3.a Aromatic/amide H refined with riding coordinates:
 C7(H7), C6(H6), C10(H10), C9(H9), C8(H8)
;
_olex2_submission_special_instructions 'No special instructions were received'
_oxdiff_exptl_absorpt_empirical_details
;
Empirical correction (ABSPACK) includes:
- Absorption correction using spherical harmonics
- Frame scaling
;

loop_
_space_group_symop_operation_xyz
'x, y, z'
'-x, -y, -z'

loop_
_atom_site_label
_atom_site_type_symbol
_atom_site_fract_x
_atom_site_fract_y
_atom_site_fract_z
_atom_site_U_iso_or_equiv
_atom_site_adp_type
_atom_site_occupancy
_atom_site_site_symmetry_order
_atom_site_calc_flag
_atom_site_refinement_flags_posn
_atom_site_refinement_flags_adp
_atom_site_refinement_flags_occupancy
_atom_site_disorder_assembly
_atom_site_disorder_group
Co1 Co 0.000000 0.500000 1.000000 0.02195(12) Uani 1 2 d DS . P . .
O1 O 0.33098(18) 0.3684(2) 1.02435(11) 0.0278(3) Uani 1 1 d . . . . .
O4 O 0.19944(19) 0.3108(2) 0.62913(11) 0.0275(3) Uani 1 1 d . . . . .
O5 O 0.0029(2) 0.77743(19) 0.90566(12) 0.0290(3) Uani 1 1 d D . . . .
H5A H 0.116(3) 0.791(3) 0.932(2) 0.043 Uiso 1 1 d D U . . .
H5B H -0.107(3) 0.882(3) 0.928(2) 0.043 Uiso 1 1 d D U . . .
O2 O 0.67181(19) 0.13424(19) 0.99570(12) 0.0292(3) Uani 1 1 d . . . . .
O3 O 0.05305(19) 0.3596(2) 0.81865(12) 0.0294(3) Uani 1 1 d . . . . .
C5 C 0.5781(3) 0.2423(3) 0.59287(16) 0.0251(3) Uani 1 1 d . . . . .
C1 C 0.4827(3) 0.2553(2) 0.95445(15) 0.0216(3) Uani 1 1 d . . . . .
C2 C 0.4417(3) 0.2667(2) 0.81087(16) 0.0221(3) Uani 1 1 d . . . . .
C7 C 0.7471(3) 0.2117(3) 0.50420(18) 0.0314(4) Uani 1 1 d . . . . .
H7 H 0.886585 0.191640 0.533018 0.038 Uiso 1 1 calc R U . . .
C4 C 0.3715(3) 0.2744(3) 0.54607(16) 0.0254(3) Uani 1 1 d . . . . .
C3 C 0.2230(3) 0.3154(2) 0.75882(15) 0.0223(3) Uani 1 1 d . . . . .
C6 C 0.6090(3) 0.2364(3) 0.72923(16) 0.0249(3) Uani 1 1 d . . . . .
H6 H 0.747432 0.211051 0.762593 0.030 Uiso 1 1 calc R U . . .
C10 C 0.3266(3) 0.2759(3) 0.41573(17) 0.0315(4) Uani 1 1 d . . . . .
H10 H 0.186740 0.298145 0.386403 0.038 Uiso 1 1 calc R U . . .
C9 C 0.4961(4) 0.2432(3) 0.33074(18) 0.0357(4) Uani 1 1 d . . . . .
H9 H 0.470002 0.242250 0.243067 0.043 Uiso 1 1 calc R U . . .
C8 C 0.7051(3) 0.2116(3) 0.37445(18) 0.0362(4) Uani 1 1 d . . . . .
H8 H 0.816896 0.190374 0.315879 0.043 Uiso 1 1 calc R U . . .

loop_
_atom_site_aniso_label
_atom_site_aniso_U_11
_atom_site_aniso_U_22
_atom_site_aniso_U_33
_atom_site_aniso_U_23
_atom_site_aniso_U_13
_atom_site_aniso_U_12
Co1 0.01670(18) 0.0267(2) 0.01876(19) -0.00477(13) 0.00228(12) -0.00482(14)
O1 0.0191(6) 0.0379(7) 0.0205(6) -0.0081(5) 0.0017(4) -0.0051(5)
O4 0.0229(6) 0.0374(6) 0.0202(6) -0.0071(5) 0.0012(5) -0.0098(5)
O5 0.0244(6) 0.0291(6) 0.0308(7) -0.0033(5) 0.0015(5) -0.0083(5)
O2 0.0201(6) 0.0329(6) 0.0277(6) -0.0045(5) -0.0027(5) -0.0037(5)
O3 0.0208(6) 0.0430(7) 0.0236(6) -0.0112(5) 0.0039(5) -0.0111(5)
C5 0.0272(8) 0.0242(7) 0.0223(8) -0.0035(6) 0.0048(6) -0.0088(6)
C1 0.0179(7) 0.0244(7) 0.0219(8) -0.0028(6) 0.0001(6) -0.0081(6)
C2 0.0202(7) 0.0227(7) 0.0217(8) -0.0038(6) 0.0012(6) -0.0068(6)
C7 0.0306(9) 0.0323(9) 0.0294(9) -0.0053(7) 0.0085(7) -0.0108(7)
C4 0.0280(8) 0.0232(7) 0.0221(8) -0.0054(6) 0.0039(6) -0.0072(6)
C3 0.0226(8) 0.0230(7) 0.0197(8) -0.0053(6) 0.0013(6) -0.0072(6)
C6 0.0214(8) 0.0263(8) 0.0245(8) -0.0040(6) 0.0012(6) -0.0071(6)
C10 0.0377(10) 0.0309(9) 0.0219(9) -0.0036(7) -0.0019(7) -0.0100(7)
C9 0.0525(12) 0.0319(9) 0.0193(8) -0.0045(7) 0.0043(8) -0.0135(8)
C8 0.0458(11) 0.0344(9) 0.0260(9) -0.0048(7) 0.0145(8) -0.0140(8)

loop_
_atom_type_symbol
_atom_type_description
_atom_type_scat_dispersion_real
_atom_type_scat_dispersion_imag
_atom_type_scat_source
C C 0.0181 0.0091 'International Tables Vol C Tables 4.2.6.8 and 6.1.1.4'
H H 0.0000 0.0000 'International Tables Vol C Tables 4.2.6.8 and 6.1.1.4'
Co Co -2.3653 3.6143 'International Tables Vol C Tables 4.2.6.8 and 6.1.1.4'
O O 0.0492 0.0322 'International Tables Vol C Tables 4.2.6.8 and 6.1.1.4'

loop_
_geom_angle_atom_site_label_1
_geom_angle_atom_site_label_2
_geom_angle_atom_site_label_3
_geom_angle
_geom_angle_site_symmetry_1
_geom_angle_site_symmetry_3
_geom_angle_publ_flag
O1 Co1 O1 180.0 2_567 . ?
O1 Co1 O5 91.84(5) . . ?
O1 Co1 O5 88.16(5) 2_567 . ?
O1 Co1 O5 88.16(5) . 2_567 ?
O1 Co1 O5 91.84(5) 2_567 2_567 ?
O1 Co1 O3 93.31(5) . 2_567 ?
O1 Co1 O3 86.69(5) 2_567 2_567 ?
O1 Co1 O3 93.31(5) 2_567 . ?
O1 Co1 O3 86.69(5) . . ?
O5 Co1 O5 180.0 2_567 . ?
O5 Co1 O3 89.11(5) 2_567 2_567 ?
O5 Co1 O3 90.89(5) 2_567 . ?
O5 Co1 O3 90.89(5) . 2_567 ?
O5 Co1 O3 89.11(5) . . ?
O3 Co1 O3 180.0 2_567 . ?
C1 O1 Co1 131.82(11) . . ?
C3 O4 C4 122.49(13) . . ?
Co1 O5 H5A 108.1(15) . . ?
Co1 O5 H5B 108.6(15) . . ?
H5A O5 H5B 107(2) . . ?
C3 O3 Co1 123.33(11) . . ?
C7 C5 C6 123.54(16) . . ?
C4 C5 C7 118.45(16) . . ?
C4 C5 C6 117.99(15) . . ?
O1 C1 C2 119.52(14) . . ?
O2 C1 O1 124.06(15) . . ?
O2 C1 C2 116.40(14) . . ?
C3 C2 C1 120.81(14) . . ?
C6 C2 C1 119.77(14) . . ?
C6 C2 C3 119.41(15) . . ?
C5 C7 H7 120.1 . . ?
C8 C7 C5 119.75(18) . . ?
C8 C7 H7 120.1 . . ?
O4 C4 C5 120.40(15) . . ?
O4 C4 C10 117.17(16) . . ?
C5 C4 C10 122.41(16) . . ?
O4 C3 C2 117.93(14) . . ?
O3 C3 O4 114.71(14) . . ?
O3 C3 C2 127.35(15) . . ?
C5 C6 H6 119.2 . . ?
C2 C6 C5 121.53(16) . . ?
C2 C6 H6 119.2 . . ?
C4 C10 H10 121.0 . . ?
C9 C10 C4 118.03(18) . . ?
C9 C10 H10 121.0 . . ?
C10 C9 H9 119.5 . . ?
C10 C9 C8 121.03(17) . . ?
C8 C9 H9 119.5 . . ?
C7 C8 C9 120.33(17) . . ?
C7 C8 H8 119.8 . . ?
C9 C8 H8 119.8 . . ?

loop_
_geom_bond_atom_site_label_1
_geom_bond_atom_site_label_2
_geom_bond_distance
_geom_bond_site_symmetry_2
_geom_bond_publ_flag
Co1 O1 2.0206(11) 2_567 ?
Co1 O1 2.0206(11) . ?
Co1 O5 2.1077(12) 2_567 ?
Co1 O5 2.1077(12) . ?
Co1 O3 2.1420(12) 2_567 ?
Co1 O3 2.1420(12) . ?
O1 C1 1.2578(19) . ?
O4 C4 1.381(2) . ?
O4 C3 1.363(2) . ?
O5 H5A 0.845(16) . ?
O5 H5B 0.838(15) . ?
O2 C1 1.2504(19) . ?
O3 C3 1.223(2) . ?
C5 C7 1.409(2) . ?
C5 C4 1.387(3) . ?
C5 C6 1.429(2) . ?
C1 C2 1.510(2) . ?
C2 C3 1.454(2) . ?
C2 C6 1.353(2) . ?
C7 H7 0.9300 . ?
C7 C8 1.380(3) . ?
C4 C10 1.388(2) . ?
C6 H6 0.9300 . ?
C10 H10 0.9300 . ?
C10 C9 1.384(3) . ?
C9 H9 0.9300 . ?
C9 C8 1.393(3) . ?
C8 H8 0.9300 . ?

loop_
_geom_hbond_atom_site_label_D
_geom_hbond_atom_site_label_H
_geom_hbond_atom_site_label_A
_geom_hbond_distance_DH
_geom_hbond_distance_HA
_geom_hbond_distance_DA
_geom_hbond_angle_DHA
_geom_hbond_site_symmetry_A
O5 H5A O2 0.845(16) 1.876(16) 2.7100(18) 169(2) 2_667
O5 H5B O2 0.838(15) 1.938(16) 2.7683(17) 171(2) 1_465

loop_
_geom_torsion_atom_site_label_1
_geom_torsion_atom_site_label_2
_geom_torsion_atom_site_label_3
_geom_torsion_atom_site_label_4
_geom_torsion
_geom_torsion_site_symmetry_1
_geom_torsion_site_symmetry_2
_geom_torsion_site_symmetry_3
_geom_torsion_site_symmetry_4
_geom_torsion_publ_flag
Co1 O1 C1 O2 -157.62(12) . . . . ?
Co1 O1 C1 C2 24.1(2) . . . . ?
Co1 O3 C3 O4 -154.46(10) . . . . ?
Co1 O3 C3 C2 26.1(2) . . . . ?
O1 C1 C2 C3 -30.2(2) . . . . ?
O1 C1 C2 C6 148.22(16) . . . . ?
O4 C4 C10 C9 178.95(15) . . . . ?
O2 C1 C2 C3 151.35(15) . . . . ?
O2 C1 C2 C6 -30.2(2) . . . . ?
C5 C7 C8 C9 0.5(3) . . . . ?
C5 C4 C10 C9 0.2(3) . . . . ?
C1 C2 C3 O4 -176.14(13) . . . . ?
C1 C2 C3 O3 3.3(3) . . . . ?
C1 C2 C6 C5 178.92(14) . . . . ?
C7 C5 C4 O4 -178.22(15) . . . . ?
C7 C5 C4 C10 0.5(3) . . . . ?
C7 C5 C6 C2 179.96(16) . . . . ?
C4 O4 C3 O3 176.62(14) . . . . ?
C4 O4 C3 C2 -3.9(2) . . . . ?
C4 C5 C7 C8 -0.8(3) . . . . ?
C4 C5 C6 C2 -1.8(2) . . . . ?
C4 C10 C9 C8 -0.6(3) . . . . ?
C3 O4 C4 C5 -0.5(2) . . . . ?
C3 O4 C4 C10 -179.30(14) . . . . ?
C3 C2 C6 C5 -2.6(2) . . . . ?
C6 C5 C7 C8 177.43(16) . . . . ?
C6 C5 C4 O4 3.4(2) . . . . ?
C6 C5 C4 C10 -177.87(15) . . . . ?
C6 C2 C3 O4 5.4(2) . . . . ?
C6 C2 C3 O3 -175.16(16) . . . . ?
C10 C9 C8 C7 0.2(3) . . . . ?
